data_7707444
loop_
_publ_author_name
'Pettenuzzo, Andrea'
'Vezz\`u, Keti'
'Di Paolo, Maria Luisa'
'Fotopoulou, Eirini'
'Marchi\`o, Luciano'
'Via, Lisa Dalla'
'Ronconi, Luca'

_publ_section_title
;
 Design, physico-chemical characterization and <i>in vitro</i> biological
 activity of organogold(III) glycoconjugates.
;
_journal_issue 25
_journal_name_full 'Dalton transactions (Cambridge, England : 2003)'
_journal_page_first 8963
_journal_page_last 8979
_journal_paper_doi 10.1039/d1dt01100f
_journal_volume 50
_journal_year 2021
_chemical_formula_moiety 'C19 H21 Au N3 O S2, F6 P, C2 H3 N'
_chemical_formula_sum 'C21 H24 Au F6 N4 O P S2'
_chemical_formula_weight 754.50
_space_group_crystal_system monoclinic
_space_group_IT_number 14
_space_group_name_Hall '-P 2ybc'
_space_group_name_H-M_alt 'P 1 21/c 1'
_atom_sites_solution_hydrogens geom
_atom_sites_solution_primary dual
_audit_creation_date 2020-04-08
_audit_creation_method
;
Olex2 1.2
(compiled 2018.05.29 svn.r3508 for OlexSys, GUI svn.r5506)
;
_audit_update_record
;
2021-05-11 deposited with the CCDC.	2021-05-19 downloaded from the CCDC.
;
_cell_angle_alpha 90
_cell_angle_beta 111.798(2)
_cell_angle_gamma 90
_cell_formula_units_Z 4
_cell_length_a 15.5049(8)
_cell_length_b 8.7207(4)
_cell_length_c 20.5123(11)
_cell_measurement_reflns_used 9638
_cell_measurement_temperature 200
_cell_measurement_theta_max 26.417
_cell_measurement_theta_min 2.568
_cell_volume 2575.2(2)
_computing_cell_refinement 'SAINT V8.38A (?, 2016)'
_computing_data_collection 'Apex3 v2017.3-0 (Bruker, 2016)'
_computing_data_reduction 'SAINT V8.38A (?, 2016)'
_computing_molecular_graphics 'Olex2 (Dolomanov et al., 2009)'
_computing_publication_material 'Olex2 (Dolomanov et al., 2009)'
_computing_structure_refinement 'ShelXL (Sheldrick, 2015)'
_computing_structure_solution 'ShelXT (Sheldrick, 2015)'
_diffrn_ambient_temperature 200
_diffrn_measured_fraction_theta_full 0.993
_diffrn_measured_fraction_theta_max 0.993
_diffrn_measurement_device_type 'Bruker D8 Venture PhotonII'
_diffrn_measurement_method 'theta and omega scan'
_diffrn_radiation_type MoK\a
_diffrn_radiation_wavelength 0.71073
_diffrn_reflns_av_R_equivalents 0.0506
_diffrn_reflns_av_unetI/netI 0.0227
_diffrn_reflns_Laue_measured_fraction_full 0.993
_diffrn_reflns_Laue_measured_fraction_max 0.993
_diffrn_reflns_limit_h_max 18
_diffrn_reflns_limit_h_min -18
_diffrn_reflns_limit_k_max 10
_diffrn_reflns_limit_k_min -10
_diffrn_reflns_limit_l_max 25
_diffrn_reflns_limit_l_min -25
_diffrn_reflns_number 61380
_diffrn_reflns_point_group_measured_fraction_full 0.993
_diffrn_reflns_point_group_measured_fraction_max 0.993
_diffrn_reflns_theta_full 25.242
_diffrn_reflns_theta_max 25.680
_diffrn_reflns_theta_min 2.971
_diffrn_source 'microfocus source'
_exptl_absorpt_coefficient_mu 6.003
_exptl_absorpt_correction_T_max 0.7454
_exptl_absorpt_correction_T_min 0.3586
_exptl_absorpt_correction_type multi-scan
_exptl_absorpt_process_details
'SADABS-2016/2 (Bruker,2016/2) was used for absorption correction. wR2(int) was 0.1197 before and 0.0738 after correction. The Ratio of minimum to maximum transmission is 0.4811. The \l/2 correction factor is Not present.'
_exptl_crystal_colour 'clear light colourless'
_exptl_crystal_colour_lustre clear
_exptl_crystal_colour_modifier light
_exptl_crystal_colour_primary colourless
_exptl_crystal_density_diffrn 1.946
_exptl_crystal_description block
_exptl_crystal_F_000 1464
_exptl_crystal_size_max 0.25
_exptl_crystal_size_mid 0.22
_exptl_crystal_size_min 0.18
_refine_diff_density_max 0.995
_refine_diff_density_min -1.741
_refine_diff_density_rms 0.082
_refine_ls_extinction_coef 0.00176(17)
_refine_ls_extinction_expression Fc^*^=kFc[1+0.001xFc^2^\l^3^/sin(2\q)]^-1/4^
_refine_ls_extinction_method 'SHELXL-2014/7 (Sheldrick 2014'
_refine_ls_goodness_of_fit_ref 1.012
_refine_ls_hydrogen_treatment constr
_refine_ls_matrix_type full
_refine_ls_number_parameters 364
_refine_ls_number_reflns 4868
_refine_ls_number_restraints 0
_refine_ls_restrained_S_all 1.012
_refine_ls_R_factor_all 0.0247
_refine_ls_R_factor_gt 0.0238
_refine_ls_shift/su_max 0.002
_refine_ls_shift/su_mean 0.000
_refine_ls_structure_factor_coef Fsqd
_refine_ls_weighting_details 'w=1/[\s^2^(Fo^2^)+(0.0275P)^2^+7.4381P] where P=(Fo^2^+2Fc^2^)/3'
_refine_ls_weighting_scheme calc
_refine_ls_wR_factor_gt 0.0614
_refine_ls_wR_factor_ref 0.0620
_reflns_Friedel_coverage 0.000
_reflns_number_gt 4716
_reflns_number_total 4868
_reflns_threshold_expression 'I > 2\s(I)'
_cod_data_source_file d1dt01100f2.cif
_cod_data_source_block ap307acnronc_0m
_cod_depositor_comments 'Adding full bibliography for 7707442--7707444.cif.'
_cod_database_code 7707444
_shelx_shelxl_version_number 2014/7
_shelx_space_group_comment
;
The symmetry employed for this shelxl refinement is uniquely defined
by the following loop, which should always be used as a source of
symmetry information in preference to the above space-group names.
They are only intended as comments.
;
_olex2_refinement_description
;
1. Fixed Uiso
 At 1.2 times of:
  All C(H) groups, All C(H,H) groups, All N(H,H) groups
 At 1.5 times of:
  All C(H,H,H) groups
2. Others
 Sof(F6A)=Sof(F3A)=Sof(F4A)=Sof(F5A)=1-FVAR(1)
 Sof(F5)=Sof(F6)=Sof(F4)=Sof(F3)=FVAR(1)
3.a Ternary CH refined with riding coordinates:
 C41(H41)
3.b Secondary CH2 refined with riding coordinates:
 C61(H61A,H61B), C51(H51A,H51B), C31(H31A,H31B), C21(H21C,H21D), C72(H72A,H72B)
3.c Aromatic/amide H refined with riding coordinates:
 C32(H32), C102(H102), C92(H92), C22(H22), C52(H52), C42(H42), C122(H122),
 C112(H112)
3.d X=CH2 refined with riding coordinates:
 N21(H21A,H21B)
3.e Idealised Me refined as rotating group:
 C1S(H1SA,H1SB,H1SC)
;
_olex2_exptl_crystal_mounting_method cryoloop
_olex2_submission_special_instructions 'No special instructions were received'

loop_
_space_group_symop_operation_xyz
'x, y, z'
'-x, y+1/2, -z+1/2'
'-x, -y, -z'
'x, -y-1/2, z-1/2'

loop_
_atom_site_label
_atom_site_type_symbol
_atom_site_fract_x
_atom_site_fract_y
_atom_site_fract_z
_atom_site_U_iso_or_equiv
_atom_site_adp_type
_atom_site_occupancy
_atom_site_site_symmetry_order
_atom_site_calc_flag
_atom_site_refinement_flags_posn
_atom_site_refinement_flags_adp
_atom_site_refinement_flags_occupancy
_atom_site_disorder_assembly
_atom_site_disorder_group
Au Au 0.10974(2) 0.43419(2) 0.35022(2) 0.02995(8) Uani 1 1 d . . . . .
S21 S 0.13298(7) 0.51133(12) 0.46344(5) 0.0381(2) Uani 1 1 d . . . . .
S11 S 0.26409(7) 0.52412(12) 0.39515(5) 0.0376(2) Uani 1 1 d . . . . .
P P 0.74079(8) 0.55997(11) 0.99381(6) 0.0335(2) Uani 1 1 d . . . . .
O11 O 0.5576(2) 0.3591(3) 0.72798(16) 0.0446(7) Uani 1 1 d . . . . .
N12 N 0.1025(2) 0.3694(4) 0.25114(18) 0.0343(7) Uani 1 1 d . . . . .
N11 N 0.3120(2) 0.5849(3) 0.53246(16) 0.0275(6) Uani 1 1 d . . . . .
F1 F 0.7626(3) 0.4014(4) 1.0336(2) 0.0929(14) Uani 1 1 d . . . . .
C82 C 0.0226(3) 0.3905(4) 0.1951(2) 0.0351(8) Uani 1 1 d . . . . .
F2 F 0.7167(3) 0.7165(4) 0.95323(19) 0.0920(13) Uani 1 1 d . . . . .
C32 C -0.1331(3) 0.2026(6) 0.3534(3) 0.0501(12) Uani 1 1 d . . . . .
H32 H -0.1488 0.1423 0.3860 0.060 Uiso 1 1 calc R . . . .
N1S N 0.3871(3) 0.3547(6) 0.8265(3) 0.0683(13) Uani 1 1 d . . . . .
N21 N 0.5657(3) 0.5793(4) 0.78701(19) 0.0467(9) Uani 1 1 d . . . . .
H21A H 0.6063 0.5416 0.8262 0.056 Uiso 1 1 calc R . . . .
H21B H 0.5464 0.6745 0.7857 0.056 Uiso 1 1 calc R . . . .
C61 C 0.4069(3) 0.6219(5) 0.53816(19) 0.0310(8) Uani 1 1 d . . . . .
H61A H 0.4175 0.7336 0.5453 0.037 Uiso 1 1 calc R . . . .
H61B H 0.4148 0.5938 0.4939 0.037 Uiso 1 1 calc R . . . .
C2S C 0.4026(3) 0.4667(6) 0.8566(3) 0.0447(10) Uani 1 1 d . . . . .
C62 C -0.0860(3) 0.3769(5) 0.2578(2) 0.0373(9) Uani 1 1 d . . . . .
C102 C 0.0929(4) 0.2720(6) 0.1220(3) 0.0537(12) Uani 1 1 d . . . . .
H102 H 0.0894 0.2379 0.0771 0.064 Uiso 1 1 calc R . . . .
C92 C 0.0176(3) 0.3405(5) 0.1298(2) 0.0465(11) Uani 1 1 d . . . . .
H92 H -0.0383 0.3537 0.0901 0.056 Uiso 1 1 calc R . . . .
C51 C 0.4778(3) 0.5360(5) 0.59909(19) 0.0312(8) Uani 1 1 d . . . . .
H51A H 0.5413 0.5662 0.6037 0.037 Uiso 1 1 calc R . . . .
H51B H 0.4710 0.4243 0.5900 0.037 Uiso 1 1 calc R . . . .
C71 C 0.5336(3) 0.4923(5) 0.7297(2) 0.0311(8) Uani 1 1 d . . . . .
C11 C 0.2472(3) 0.5460(4) 0.4733(2) 0.0302(8) Uani 1 1 d . . . . .
C31 C 0.3653(3) 0.5238(5) 0.6588(2) 0.0332(8) Uani 1 1 d . . . . .
H31A H 0.3546 0.5477 0.7023 0.040 Uiso 1 1 calc R . . . .
H31B H 0.3586 0.4117 0.6510 0.040 Uiso 1 1 calc R . . . .
C21 C 0.2936(3) 0.6070(5) 0.59698(19) 0.0327(8) Uani 1 1 d . . . . .
H21C H 0.2309 0.5679 0.5899 0.039 Uiso 1 1 calc R . . . .
H21D H 0.2951 0.7179 0.6076 0.039 Uiso 1 1 calc R . . . .
C22 C -0.0456(3) 0.2657(5) 0.3723(2) 0.0403(9) Uani 1 1 d . . . . .
H22 H -0.0010 0.2501 0.4183 0.048 Uiso 1 1 calc R . . . .
C52 C -0.1745(3) 0.3148(6) 0.2394(3) 0.0476(11) Uani 1 1 d . . . . .
H52 H -0.2195 0.3324 0.1938 0.057 Uiso 1 1 calc R . . . .
C12 C -0.0228(2) 0.3513(4) 0.32468(19) 0.0271(7) Uani 1 1 d . . . . .
C72 C -0.0573(3) 0.4648(5) 0.2063(2) 0.0421(10) Uani 1 1 d . . . . .
H72A H -0.1106 0.4713 0.1609 0.051 Uiso 1 1 calc R . . . .
H72B H -0.0399 0.5705 0.2238 0.051 Uiso 1 1 calc R . . . .
C42 C -0.1976(3) 0.2280(6) 0.2867(3) 0.0551(13) Uani 1 1 d . . . . .
H42 H -0.2581 0.1854 0.2733 0.066 Uiso 1 1 calc R . . . .
C41 C 0.4631(3) 0.5728(4) 0.6670(2) 0.0308(8) Uani 1 1 d . . . . .
H41 H 0.4691 0.6860 0.6751 0.037 Uiso 1 1 calc R . . . .
C1S C 0.4227(4) 0.6098(6) 0.8938(3) 0.0545(12) Uani 1 1 d . . . . .
H1SA H 0.4215 0.6927 0.8612 0.082 Uiso 1 1 calc GR . . . .
H1SB H 0.4844 0.6048 0.9312 0.082 Uiso 1 1 calc GR . . . .
H1SC H 0.3760 0.6298 0.9144 0.082 Uiso 1 1 calc GR . . . .
C122 C 0.1779(3) 0.3018(5) 0.2445(2) 0.0421(10) Uani 1 1 d . . . . .
H122 H 0.2333 0.2884 0.2846 0.050 Uiso 1 1 calc R . . . .
C112 C 0.1740(3) 0.2530(6) 0.1802(3) 0.0527(12) Uani 1 1 d . . . . .
H112 H 0.2267 0.2063 0.1754 0.063 Uiso 1 1 calc R . . . .
F5 F 0.8468(4) 0.5917(12) 1.0087(5) 0.094(3) Uani 0.705(16) 1 d . . P A 1
F6 F 0.7311(6) 0.4890(10) 0.9192(3) 0.081(2) Uani 0.705(16) 1 d . . P A 1
F4 F 0.7527(8) 0.6303(10) 1.0660(3) 0.096(3) Uani 0.705(16) 1 d . . P A 1
F3 F 0.6370(3) 0.5168(12) 0.9741(5) 0.096(4) Uani 0.705(16) 1 d . . P A 1
F6A F 0.667(2) 0.4740(16) 0.9310(8) 0.115(13) Uani 0.295(16) 1 d . . P A 2
F3A F 0.6601(14) 0.626(3) 1.0159(13) 0.108(9) Uani 0.295(16) 1 d . . P A 2
F4A F 0.8122(16) 0.6435(15) 1.0559(10) 0.091(9) Uani 0.295(16) 1 d . . P A 2
F5A F 0.8142(19) 0.490(3) 0.9749(14) 0.120(11) Uani 0.295(16) 1 d . . P A 2

loop_
_atom_site_aniso_label
_atom_site_aniso_U_11
_atom_site_aniso_U_22
_atom_site_aniso_U_33
_atom_site_aniso_U_23
_atom_site_aniso_U_13
_atom_site_aniso_U_12
Au 0.02595(10) 0.02785(10) 0.02823(10) -0.00092(5) 0.00099(6) 0.00153(5)
S21 0.0270(5) 0.0401(5) 0.0376(5) 0.0007(4) 0.0008(4) 0.0010(4)
S11 0.0417(6) 0.0404(5) 0.0237(5) -0.0005(4) 0.0040(4) -0.0022(4)
P 0.0359(6) 0.0280(5) 0.0299(5) -0.0001(4) 0.0044(4) -0.0024(4)
O11 0.0487(18) 0.0366(16) 0.0411(16) 0.0039(13) 0.0080(14) 0.0108(13)
N12 0.0302(17) 0.0328(17) 0.0398(18) -0.0037(14) 0.0129(14) -0.0022(13)
N11 0.0251(15) 0.0283(15) 0.0247(15) 0.0018(12) 0.0041(13) 0.0017(12)
F1 0.100(3) 0.0436(17) 0.081(2) 0.0267(16) -0.029(2) -0.0178(17)
C82 0.037(2) 0.0268(18) 0.035(2) -0.0024(16) 0.0055(17) -0.0031(16)
F2 0.122(3) 0.0380(16) 0.074(2) 0.0203(15) -0.013(2) -0.0044(18)
C32 0.041(2) 0.054(3) 0.070(3) -0.009(2) 0.037(2) -0.004(2)
N1S 0.067(3) 0.058(3) 0.086(4) -0.014(3) 0.036(3) -0.002(2)
N21 0.055(2) 0.038(2) 0.0324(19) 0.0001(15) -0.0009(17) 0.0009(16)
C61 0.0298(19) 0.038(2) 0.0243(18) 0.0002(15) 0.0089(15) -0.0020(16)
C2S 0.039(2) 0.047(3) 0.053(3) 0.005(2) 0.022(2) 0.004(2)
C62 0.029(2) 0.034(2) 0.043(2) -0.0140(18) 0.0067(17) 0.0079(16)
C102 0.064(3) 0.058(3) 0.045(3) -0.015(2) 0.026(2) -0.013(2)
C92 0.048(3) 0.045(2) 0.037(2) -0.0058(19) 0.005(2) -0.009(2)
C51 0.0255(18) 0.039(2) 0.0263(18) -0.0001(15) 0.0070(15) 0.0042(15)
C71 0.0261(18) 0.036(2) 0.0302(19) 0.0011(16) 0.0095(15) -0.0003(16)
C11 0.033(2) 0.0224(17) 0.0292(19) 0.0052(14) 0.0045(16) 0.0049(14)
C31 0.033(2) 0.040(2) 0.0262(19) 0.0011(16) 0.0103(16) 0.0028(17)
C21 0.030(2) 0.041(2) 0.0263(19) 0.0003(16) 0.0099(16) 0.0071(16)
C22 0.034(2) 0.048(2) 0.044(2) -0.0037(19) 0.0210(18) 0.0057(18)
C52 0.028(2) 0.056(3) 0.053(3) -0.022(2) 0.0073(19) 0.0024(19)
C12 0.0211(17) 0.0304(18) 0.0308(18) -0.0041(14) 0.0108(14) 0.0047(14)
C72 0.037(2) 0.041(2) 0.035(2) -0.0036(18) -0.0032(18) 0.0084(18)
C42 0.031(2) 0.058(3) 0.078(4) -0.028(3) 0.023(2) -0.005(2)
C41 0.032(2) 0.032(2) 0.0258(19) -0.0002(15) 0.0086(16) 0.0031(15)
C1S 0.056(3) 0.047(3) 0.058(3) -0.002(2) 0.019(2) -0.001(2)
C122 0.034(2) 0.046(2) 0.050(2) -0.002(2) 0.0200(19) -0.0002(18)
C112 0.051(3) 0.059(3) 0.056(3) -0.011(2) 0.029(2) -0.001(2)
F5 0.037(3) 0.122(7) 0.103(6) 0.037(5) 0.003(3) -0.021(3)
F6 0.098(5) 0.088(5) 0.044(3) -0.013(3) 0.013(3) 0.034(4)
F4 0.153(9) 0.088(5) 0.042(3) -0.014(3) 0.030(5) 0.026(5)
F3 0.030(3) 0.131(8) 0.111(7) 0.044(6) 0.009(3) -0.011(3)
F6A 0.19(3) 0.039(7) 0.039(9) 0.013(6) -0.053(12) -0.041(11)
F3A 0.083(13) 0.134(17) 0.132(18) 0.045(14) 0.070(13) 0.049(12)
F4A 0.114(16) 0.033(6) 0.065(11) 0.008(6) -0.038(11) -0.027(8)
F5A 0.14(2) 0.128(16) 0.16(2) 0.033(15) 0.12(2) 0.057(15)

loop_
_atom_type_symbol
_atom_type_description
_atom_type_scat_dispersion_real
_atom_type_scat_dispersion_imag
_atom_type_scat_source
C C 0.0033 0.0016 'International Tables Vol C Tables 4.2.6.8 and 6.1.1.4'
H H 0.0000 0.0000 'International Tables Vol C Tables 4.2.6.8 and 6.1.1.4'
Au Au -2.0133 8.8022 'International Tables Vol C Tables 4.2.6.8 and 6.1.1.4'
F F 0.0171 0.0103 'International Tables Vol C Tables 4.2.6.8 and 6.1.1.4'
N N 0.0061 0.0033 'International Tables Vol C Tables 4.2.6.8 and 6.1.1.4'
O O 0.0106 0.0060 'International Tables Vol C Tables 4.2.6.8 and 6.1.1.4'
P P 0.1023 0.0942 'International Tables Vol C Tables 4.2.6.8 and 6.1.1.4'
S S 0.1246 0.1234 'International Tables Vol C Tables 4.2.6.8 and 6.1.1.4'

loop_
_geom_angle_atom_site_label_1
_geom_angle_atom_site_label_2
_geom_angle_atom_site_label_3
_geom_angle
_geom_angle_site_symmetry_1
_geom_angle_site_symmetry_3
_geom_angle_publ_flag
S21 Au S11 75.74(4) . . ?
N12 Au S21 174.42(9) . . ?
N12 Au S11 98.70(9) . . ?
C12 Au S21 97.27(10) . . ?
C12 Au S11 172.40(10) . . ?
C12 Au N12 88.25(13) . . ?
C11 S21 Au 86.54(14) . . ?
C11 S11 Au 85.30(14) . . ?
F1 P F5 92.6(3) . . ?
F1 P F6 94.7(3) . . ?
F1 P F3A 102.2(7) . . ?
F2 P F1 178.6(2) . . ?
F2 P F5 88.6(3) . . ?
F2 P F6 84.9(3) . . ?
F2 P F3A 77.1(7) . . ?
F5 P F6 88.5(5) . . ?
F4 P F1 85.7(3) . . ?
F4 P F2 94.7(3) . . ?
F4 P F5 90.0(5) . . ?
F4 P F6 178.4(5) . . ?
F4 P F3 95.1(6) . . ?
F3 P F1 85.7(3) . . ?
F3 P F2 93.0(3) . . ?
F3 P F5 174.5(6) . . ?
F3 P F6 86.4(5) . . ?
F6A P F1 87.5(5) . . ?
F6A P F2 91.3(5) . . ?
F6A P F3A 90.0(14) . . ?
F4A P F1 92.1(5) . . ?
F4A P F2 89.1(5) . . ?
F4A P F6A 179.3(14) . . ?
F4A P F3A 89.5(13) . . ?
F5A P F1 74.5(8) . . ?
F5A P F2 106.2(8) . . ?
F5A P F6A 89.0(16) . . ?
F5A P F3A 176.6(10) . . ?
F5A P F4A 91.5(14) . . ?
C82 N12 Au 119.7(3) . . ?
C82 N12 C122 121.6(4) . . ?
C122 N12 Au 118.7(3) . . ?
C11 N11 C61 122.4(3) . . ?
C11 N11 C21 122.4(3) . . ?
C21 N11 C61 115.1(3) . . ?
N12 C82 C92 119.0(4) . . ?
N12 C82 C72 118.7(4) . . ?
C92 C82 C72 122.4(4) . . ?
C22 C32 H32 120.4 . . ?
C22 C32 C42 119.3(5) . . ?
C42 C32 H32 120.4 . . ?
H21A N21 H21B 120.0 . . ?
C71 N21 H21A 120.0 . . ?
C71 N21 H21B 120.0 . . ?
N11 C61 H61A 109.5 . . ?
N11 C61 H61B 109.5 . . ?
N11 C61 C51 110.7(3) . . ?
H61A C61 H61B 108.1 . . ?
C51 C61 H61A 109.5 . . ?
C51 C61 H61B 109.5 . . ?
N1S C2S C1S 178.9(6) . . ?
C52 C62 C72 121.8(4) . . ?
C12 C62 C52 118.3(4) . . ?
C12 C62 C72 119.8(4) . . ?
C92 C102 H102 120.3 . . ?
C92 C102 C112 119.4(4) . . ?
C112 C102 H102 120.3 . . ?
C82 C92 H92 119.8 . . ?
C102 C92 C82 120.3(4) . . ?
C102 C92 H92 119.8 . . ?
C61 C51 H51A 109.7 . . ?
C61 C51 H51B 109.7 . . ?
C61 C51 C41 109.9(3) . . ?
H51A C51 H51B 108.2 . . ?
C41 C51 H51A 109.7 . . ?
C41 C51 H51B 109.7 . . ?
O11 C71 N21 123.3(4) . . ?
O11 C71 C41 123.1(3) . . ?
N21 C71 C41 113.7(3) . . ?
S11 C11 S21 111.8(2) . . ?
N11 C11 S21 123.8(3) . . ?
N11 C11 S11 124.3(3) . . ?
H31A C31 H31B 108.1 . . ?
C21 C31 H31A 109.6 . . ?
C21 C31 H31B 109.6 . . ?
C41 C31 H31A 109.6 . . ?
C41 C31 H31B 109.6 . . ?
C41 C31 C21 110.3(3) . . ?
N11 C21 C31 111.2(3) . . ?
N11 C21 H21C 109.4 . . ?
N11 C21 H21D 109.4 . . ?
C31 C21 H21C 109.4 . . ?
C31 C21 H21D 109.4 . . ?
H21C C21 H21D 108.0 . . ?
C32 C22 H22 119.9 . . ?
C12 C22 C32 120.2(4) . . ?
C12 C22 H22 119.9 . . ?
C62 C52 H52 119.7 . . ?
C42 C52 C62 120.7(4) . . ?
C42 C52 H52 119.7 . . ?
C62 C12 Au 118.2(3) . . ?
C62 C12 C22 121.3(4) . . ?
C22 C12 Au 120.4(3) . . ?
C82 C72 C62 111.6(3) . . ?
C82 C72 H72A 109.3 . . ?
C82 C72 H72B 109.3 . . ?
C62 C72 H72A 109.3 . . ?
C62 C72 H72B 109.3 . . ?
H72A C72 H72B 108.0 . . ?
C32 C42 H42 119.9 . . ?
C52 C42 C32 120.3(4) . . ?
C52 C42 H42 119.9 . . ?
C51 C41 H41 108.8 . . ?
C71 C41 C51 111.9(3) . . ?
C71 C41 C31 109.8(3) . . ?
C71 C41 H41 108.8 . . ?
C31 C41 C51 108.6(3) . . ?
C31 C41 H41 108.8 . . ?
C2S C1S H1SA 109.5 . . ?
C2S C1S H1SB 109.5 . . ?
C2S C1S H1SC 109.5 . . ?
H1SA C1S H1SB 109.5 . . ?
H1SA C1S H1SC 109.5 . . ?
H1SB C1S H1SC 109.5 . . ?
N12 C122 H122 120.0 . . ?
N12 C122 C112 120.0(4) . . ?
C112 C122 H122 120.0 . . ?
C102 C112 H112 120.1 . . ?
C122 C112 C102 119.7(4) . . ?
C122 C112 H112 120.1 . . ?

loop_
_geom_bond_atom_site_label_1
_geom_bond_atom_site_label_2
_geom_bond_distance
_geom_bond_site_symmetry_2
_geom_bond_publ_flag
Au S21 2.3139(11) . ?
Au S11 2.3567(11) . ?
Au N12 2.072(3) . ?
Au C12 2.054(4) . ?
S21 C11 1.733(4) . ?
S11 C11 1.728(4) . ?
P F1 1.577(3) . ?
P F2 1.570(3) . ?
P F5 1.581(5) . ?
P F6 1.605(5) . ?
P F4 1.548(6) . ?
P F3 1.553(5) . ?
P F6A 1.559(12) . ?
P F3A 1.590(13) . ?
P F4A 1.526(12) . ?
P F5A 1.465(13) . ?
O11 C71 1.225(5) . ?
N12 C82 1.354(5) . ?
N12 C122 1.361(5) . ?
N11 C61 1.469(5) . ?
N11 C11 1.300(5) . ?
N11 C21 1.466(5) . ?
C82 C92 1.383(6) . ?
C82 C72 1.490(6) . ?
C32 H32 0.9500 . ?
C32 C22 1.379(6) . ?
C32 C42 1.381(7) . ?
N1S C2S 1.132(7) . ?
N21 H21A 0.8800 . ?
N21 H21B 0.8800 . ?
N21 C71 1.330(5) . ?
C61 H61A 0.9900 . ?
C61 H61B 0.9900 . ?
C61 C51 1.520(5) . ?
C2S C1S 1.436(7) . ?
C62 C52 1.391(6) . ?
C62 C12 1.376(5) . ?
C62 C72 1.501(7) . ?
C102 H102 0.9500 . ?
C102 C92 1.373(7) . ?
C102 C112 1.385(7) . ?
C92 H92 0.9500 . ?
C51 H51A 0.9900 . ?
C51 H51B 0.9900 . ?
C51 C41 1.527(5) . ?
C71 C41 1.516(5) . ?
C31 H31A 0.9900 . ?
C31 H31B 0.9900 . ?
C31 C21 1.524(5) . ?
C31 C41 1.523(6) . ?
C21 H21C 0.9900 . ?
C21 H21D 0.9900 . ?
C22 H22 0.9500 . ?
C22 C12 1.376(6) . ?
C52 H52 0.9500 . ?
C52 C42 1.378(7) . ?
C72 H72A 0.9900 . ?
C72 H72B 0.9900 . ?
C42 H42 0.9500 . ?
C41 H41 1.0000 . ?
C1S H1SA 0.9800 . ?
C1S H1SB 0.9800 . ?
C1S H1SC 0.9800 . ?
C122 H122 0.9500 . ?
C122 C112 1.366(6) . ?
C112 H112 0.9500 . ?
